data_4343816
loop_
_publ_author_name
'Brice, M.D.'
'Penfold, B.R.'

_publ_section_title
;
 Structural studies of derivatives of methinyltricobalt enneacarbonyls. V.
 Crystal structure of bis(methinyltricobalt enneacarbonyl), [C Co3 (C
 O)9]2
;
_journal_name_full 'Inorganic Chemistry'
_journal_page_first 1381
_journal_page_last 1384
_journal_volume 11
_journal_year 1972
_chemical_formula_sum 'C20 Co6 O18'
_chemical_name_systematic '(C Co3 (C O)9)2'
_space_group_IT_number 15
_symmetry_space_group_name_Hall '-C 2yc'
_symmetry_space_group_name_H-M 'C 1 2/c 1'
_cell_angle_alpha 90
_cell_angle_beta 106.79
_cell_angle_gamma 90
_cell_formula_units_Z 4
_cell_length_a 16.368
_cell_length_b 9.45
_cell_length_c 18.906
_cell_volume 2799.670
_citation_journal_id_ASTM INOCAJ
_cod_data_source_file Brice_INOCAJ_1972_1686.cif
_cod_data_source_block C20Co6O18
_cod_original_cell_volume 2799.67
_cod_database_code 4343816

loop_
_symmetry_equiv_pos_as_xyz
x,y,z
-x,y,-z+1/2
-x,-y,-z
x,-y,z-1/2
x+1/2,y+1/2,z
-x+1/2,y+1/2,-z+1/2
-x+1/2,-y+1/2,-z
x+1/2,-y+1/2,z-1/2

loop_
_atom_site_label
_atom_site_type_symbol
_atom_site_fract_x
_atom_site_fract_y
_atom_site_fract_z
_atom_site_occupancy
_atom_site_U_iso_or_equiv
C9 C+2 0.3544 0.4764 0.1625 1 0.0
C3 C+2 0.3528 0.1228 0.0403 1 0.0
C1 C 0.4868 0.2492 0.2121 1 0.0
C7 C+2 0.5318 0.1965 0.0402 1 0.0
O1 O-2 0.2464 0.1899 0.1832 1 0.0
O9 O-2 0.382 0.4522 -0.0232 1 0.0
C10 C+2 0.4061 0.4283 0.0396 1 0.0
O7 O-2 0.5626 0.6274 0.1829 1 0.0
C5 C+2 0.6424 0.3117 0.1618 1 0.0
Co3 Co 0.44062 0.39521 0.13716 1 0.0
O3 O-2 0.3217 0.106 -0.0217 1 0.0
O2 O-2 0.4208 -0.1563 0.1754 1 0.0
O8 O-2 0.299 0.5336 0.175 1 0.0
Co1 Co 0.40066 0.14473 0.1372 1 0.0
O5 O-2 0.6239 -0.066 0.1842 1 0.0
O6 O-2 0.5225 0.188 -0.0232 1 0.0
C8 C+2 0.5161 0.5359 0.1656 1 0.0
C6 C+2 0.5925 0.0406 0.1649 1 0.0
Co2 Co 0.54594 0.20994 0.13718 1 0.0
C4 C+2 0.4148 -0.0375 0.162 1 0.0
O4 O-2 0.7047 0.3707 0.1749 1 0.0
C2 C+2 0.306 0.1738 0.1651 1 0.0
